data_7209974
loop_
_publ_author_name
'Tzeng, Biing-Chiau'
'Chao, An'
'Selvam, TamilSelvi'
'Chang, Tsung-Yi'

_publ_section_title
;
 Polyrotaxane frameworks containing
 N,N&#x2032;,N&#x2032;&#x2032;-(4,4&#x2032;,4&#x2032;&#x2032;-nitrilotris(4,1-phenylene))triisonicotinamide:
 structural and luminescent properties
;
_journal_issue 26
_journal_name_full CrystEngComm
_journal_page_first 5337
_journal_paper_doi 10.1039/c3ce40558c
_journal_volume 15
_journal_year 2013
_chemical_formula_moiety '(C36 H27 Cu I N7 O3), 2(C3 H7 N O), (C H4 O)'
_chemical_formula_sum 'C43 H45 Cu I N9 O6'
_chemical_formula_weight 974.32
_chemical_name_systematic
;
?
;
_space_group_IT_number 14
_symmetry_cell_setting monoclinic
_symmetry_space_group_name_Hall '-P 2ybc'
_symmetry_space_group_name_H-M 'P 1 21/c 1'
_atom_sites_solution_hydrogens geom
_atom_sites_solution_primary direct
_atom_sites_solution_secondary difmap
_audit_creation_method SHELXL-97
_cell_angle_alpha 90.00
_cell_angle_beta 91.011(6)
_cell_angle_gamma 90.00
_cell_formula_units_Z 4
_cell_length_a 25.242(9)
_cell_length_b 19.401(7)
_cell_length_c 8.718(3)
_cell_measurement_reflns_used 891
_cell_measurement_temperature 150(2)
_cell_measurement_theta_max 24.71
_cell_measurement_theta_min 1.32
_cell_volume 4269(3)
_computing_cell_refinement 'BRUKER SMART'
_computing_data_collection 'BRUKER SMART'
_computing_data_reduction 'BRUKER SAINT'
_computing_molecular_graphics Ortep-3
_computing_publication_material 'Wingx publication routines (Farrugia, 1999)'
_computing_structure_refinement 'SHELXL-97 (Sheldrick, 1997)'
_computing_structure_solution 'SHELXS-97 (Sheldrick, 1990)'
_diffrn_ambient_temperature 150(2)
_diffrn_measured_fraction_theta_full 0.998
_diffrn_measured_fraction_theta_max 0.998
_diffrn_measurement_device_type 'Bruker Smart Apex'
_diffrn_measurement_method 'phi-omega scan'
_diffrn_radiation_monochromator graphite
_diffrn_radiation_source 'fine-focus sealed tube'
_diffrn_radiation_type MoK\a
_diffrn_radiation_wavelength 0.71073
_diffrn_reflns_av_R_equivalents 0.0706
_diffrn_reflns_av_sigmaI/netI 0.0566
_diffrn_reflns_limit_h_max 29
_diffrn_reflns_limit_h_min -29
_diffrn_reflns_limit_k_max 22
_diffrn_reflns_limit_k_min -22
_diffrn_reflns_limit_l_max 10
_diffrn_reflns_limit_l_min -10
_diffrn_reflns_number 39330
_diffrn_reflns_theta_full 24.71
_diffrn_reflns_theta_max 24.71
_diffrn_reflns_theta_min 1.32
_diffrn_standards_decay_% 0
_exptl_absorpt_coefficient_mu 1.293
_exptl_absorpt_correction_T_max 0.9701
_exptl_absorpt_correction_T_min 0.8775
_exptl_absorpt_correction_type empirical
_exptl_absorpt_process_details SADABS
_exptl_crystal_colour red
_exptl_crystal_density_diffrn 1.516
_exptl_crystal_density_method 'not measured'
_exptl_crystal_description rod
_exptl_crystal_F_000 1984
_exptl_crystal_size_max 0.10
_exptl_crystal_size_mid 0.05
_exptl_crystal_size_min 0.02
_refine_diff_density_max 3.566
_refine_diff_density_min -1.070
_refine_diff_density_rms 0.163
_refine_ls_extinction_method none
_refine_ls_goodness_of_fit_ref 1.077
_refine_ls_hydrogen_treatment mixed
_refine_ls_matrix_type full
_refine_ls_number_parameters 560
_refine_ls_number_reflns 7265
_refine_ls_number_restraints 6
_refine_ls_restrained_S_all 1.078
_refine_ls_R_factor_all 0.1038
_refine_ls_R_factor_gt 0.0932
_refine_ls_shift/su_max 0.038
_refine_ls_shift/su_mean 0.000
_refine_ls_structure_factor_coef Fsqd
_refine_ls_weighting_details 'calc w=1/[\s^2^(Fo^2^)+(0.1733P)^2^+40.5989P] where P=(Fo^2^+2Fc^2^)/3'
_refine_ls_weighting_scheme calc
_refine_ls_wR_factor_gt 0.2713
_refine_ls_wR_factor_ref 0.2845
_reflns_number_gt 6295
_reflns_number_total 7265
_reflns_threshold_expression >2sigma(I)
_cod_data_source_file c3ce40558c.txt
_cod_data_source_block ca06
_cod_depositor_comments
;
The following automatic conversions were performed:

'_symmetry_cell_setting' value 'Monoclinic' changed to 'monoclinic'
according to /home/saulius/struct/CIF-dictionaries/cif_core.dic
dictionary named 'cif_core.dic' version 2.4.2 from
2011-04-26.

'_exptl_absorpt_correction_type' value 'Empirical'
changed to 'empirical' according to
/home/saulius/struct/CIF-dictionaries/cif_core.dic dictionary named
'cif_core.dic' version 2.4.2 from 2011-04-26.

Automatic conversion script
Id: cif_fix_values 1891 2012-01-12 08:04:46Z andrius 
;
_cod_original_sg_symbol_H-M 'P 21/c'
_cod_database_code 7209974

loop_
_symmetry_equiv_pos_as_xyz
'x, y, z'
'-x, y+1/2, -z+1/2'
'-x, -y, -z'
'x, -y-1/2, z-1/2'

loop_
_atom_site_label
_atom_site_type_symbol
_atom_site_fract_x
_atom_site_fract_y
_atom_site_fract_z
_atom_site_U_iso_or_equiv
_atom_site_adp_type
_atom_site_occupancy
_atom_site_symmetry_multiplicity
_atom_site_calc_flag
_atom_site_refinement_flags
Cu1 Cu 0.44866(5) 0.49971(7) -0.46649(18) 0.0365(4) Uani 1 1 d .
I1 I 0.48372(3) 0.42845(4) -0.70038(10) 0.0416(3) Uani 1 1 d .
O1 O 0.3063(3) 0.3130(3) 0.0781(8) 0.0286(15) Uani 1 1 d .
O2 O 0.2495(4) -0.3065(4) 0.1620(13) 0.059(3) Uani 1 1 d .
O3 O -0.0412(3) -0.0933(5) 0.3227(14) 0.061(3) Uani 1 1 d .
O4 O 0.0791(5) 0.6420(6) 0.3915(18) 0.085(4) Uani 1 1 d .
O5 O 0.6086(4) 0.3318(6) 1.0678(16) 0.073(3) Uani 1 1 d .
O6 O 0.9522(12) 0.7177(14) 0.675(6) 0.232(18) Uani 1 1 d .
H6B H 0.9469 0.6780 0.7094 0.348 Uiso 1 1 calc R
N1 N 0.1837(3) 0.0207(4) 0.1361(12) 0.033(2) Uani 1 1 d .
N2 N 0.2939(3) 0.2417(4) -0.1246(10) 0.0255(18) Uani 1 1 d .
N3 N 0.4078(4) 0.4337(4) -0.3264(10) 0.0295(19) Uani 1 1 d .
N4 N 0.2938(4) -0.2208(5) 0.2830(13) 0.037(2) Uani 1 1 d .
N5 N 0.3920(4) -0.4345(5) 0.4461(12) 0.039(2) Uani 1 1 d .
N6 N -0.0346(3) 0.0176(5) 0.2499(13) 0.037(2) Uani 1 1 d .
N7 N -0.2274(4) -0.0168(6) 0.3922(14) 0.046(3) Uani 1 1 d .
N8 N 0.0800(6) 0.7547(7) 0.451(2) 0.078(4) Uani 1 1 d .
N9 N 0.5261(5) 0.3158(7) 0.9773(18) 0.066(3) Uani 1 1 d .
C1 C 0.2107(4) 0.0776(5) 0.0741(13) 0.030(2) Uani 1 1 d .
C2 C 0.2521(4) 0.0666(5) -0.0264(13) 0.032(2) Uani 1 1 d .
H2 H 0.2615 0.0208 -0.0530 0.038 Uiso 1 1 calc R
C3 C 0.2794(4) 0.1210(6) -0.0877(13) 0.033(2) Uani 1 1 d .
H3 H 0.3078 0.1127 -0.1555 0.040 Uiso 1 1 calc R
C4 C 0.2658(4) 0.1868(5) -0.0512(12) 0.027(2) Uani 1 1 d .
C5 C 0.2253(4) 0.1991(5) 0.0503(13) 0.029(2) Uani 1 1 d .
H5 H 0.2159 0.2451 0.0757 0.035 Uiso 1 1 calc R
C6 C 0.1989(4) 0.1449(5) 0.1138(13) 0.031(2) Uani 1 1 d .
H6 H 0.1721 0.1535 0.1863 0.037 Uiso 1 1 calc R
C7 C 0.3126(4) 0.2990(5) -0.0552(11) 0.023(2) Uani 1 1 d .
C8 C 0.3448(4) 0.3449(5) -0.1574(11) 0.025(2) Uani 1 1 d .
C9 C 0.3678(4) 0.3240(6) -0.2898(12) 0.032(2) Uani 1 1 d .
H9 H 0.3626 0.2782 -0.3256 0.038 Uiso 1 1 calc R
C10 C 0.3986(4) 0.3690(6) -0.3724(12) 0.032(2) Uani 1 1 d .
H10 H 0.4138 0.3535 -0.4652 0.038 Uiso 1 1 calc R
C11 C 0.3860(5) 0.4543(5) -0.1953(15) 0.039(3) Uani 1 1 d .
H11 H 0.3923 0.5000 -0.1606 0.047 Uiso 1 1 calc R
C12 C 0.3543(5) 0.4114(5) -0.1079(14) 0.036(3) Uani 1 1 d .
H12 H 0.3395 0.4277 -0.0154 0.043 Uiso 1 1 calc R
C13 C 0.2117(4) -0.0415(5) 0.1666(12) 0.028(2) Uani 1 1 d .
C14 C 0.1949(4) -0.1033(6) 0.1041(15) 0.037(3) Uani 1 1 d .
H14 H 0.1651 -0.1045 0.0359 0.045 Uiso 1 1 calc R
C15 C 0.2214(4) -0.1635(5) 0.1410(14) 0.034(2) Uani 1 1 d .
H15 H 0.2097 -0.2061 0.0987 0.041 Uiso 1 1 calc R
C16 C 0.2649(4) -0.1621(5) 0.2388(12) 0.030(2) Uani 1 1 d .
C17 C 0.2822(4) -0.0993(6) 0.2987(15) 0.037(2) Uani 1 1 d .
H17 H 0.3124 -0.0978 0.3653 0.044 Uiso 1 1 calc R
C18 C 0.2555(4) -0.0396(6) 0.2616(14) 0.038(3) Uani 1 1 d .
H18 H 0.2676 0.0033 0.3020 0.045 Uiso 1 1 calc R
C19 C 0.2845(4) -0.2873(6) 0.2486(13) 0.035(2) Uani 1 1 d .
C20 C 0.3225(4) -0.3382(5) 0.3229(14) 0.035(3) Uani 1 1 d .
C21 C 0.3292(4) -0.4013(6) 0.2530(16) 0.040(3) Uani 1 1 d .
H21 H 0.3098 -0.4128 0.1621 0.048 Uiso 1 1 calc R
C22 C 0.3644(4) -0.4470(6) 0.3173(14) 0.036(2) Uani 1 1 d .
H22 H 0.3693 -0.4901 0.2676 0.043 Uiso 1 1 calc R
C23 C 0.3837(5) -0.3748(6) 0.5152(15) 0.044(3) Uani 1 1 d .
H23 H 0.4019 -0.3656 0.6093 0.053 Uiso 1 1 calc R
C24 C 0.3498(5) -0.3254(6) 0.4559(14) 0.042(3) Uani 1 1 d .
H24 H 0.3455 -0.2827 0.5076 0.051 Uiso 1 1 calc R
C25 C 0.1285(4) 0.0230(5) 0.1678(13) 0.031(2) Uani 1 1 d .
C26 C 0.0939(4) 0.0600(5) 0.0758(14) 0.034(2) Uani 1 1 d .
H26 H 0.1067 0.0868 -0.0069 0.040 Uiso 1 1 calc R
C27 C 0.0395(4) 0.0579(6) 0.1056(15) 0.036(3) Uani 1 1 d .
H27 H 0.0153 0.0839 0.0441 0.043 Uiso 1 1 calc R
C28 C 0.0210(4) 0.0180(6) 0.2238(14) 0.035(2) Uani 1 1 d .
C29 C 0.0561(4) -0.0167(6) 0.3182(14) 0.035(2) Uani 1 1 d .
H29 H 0.0436 -0.0422 0.4032 0.042 Uiso 1 1 calc R
C30 C 0.1097(5) -0.0143(6) 0.2885(15) 0.039(3) Uani 1 1 d .
H30 H 0.1338 -0.0390 0.3529 0.047 Uiso 1 1 calc R
C31 C -0.0617(4) -0.0371(6) 0.3001(16) 0.041(3) Uani 1 1 d .
C32 C -0.1199(4) -0.0283(6) 0.3238(14) 0.037(2) Uani 1 1 d .
C33 C -0.1472(5) 0.0332(7) 0.3031(17) 0.047(3) Uani 1 1 d .
H33 H -0.1297 0.0729 0.2649 0.057 Uiso 1 1 calc R
C34 C -0.1998(5) 0.0355(6) 0.3390(17) 0.046(3) Uani 1 1 d .
H34 H -0.2178 0.0781 0.3246 0.055 Uiso 1 1 calc R
C35 C -0.2014(6) -0.0752(6) 0.4070(18) 0.051(3) Uani 1 1 d .
H35 H -0.2203 -0.1143 0.4420 0.061 Uiso 1 1 calc R
C36 C -0.1476(5) -0.0835(7) 0.3746(19) 0.052(3) Uani 1 1 d .
H36 H -0.1308 -0.1269 0.3880 0.063 Uiso 1 1 calc R
C37 C 0.0602(7) 0.6907(8) 0.453(2) 0.074(5) Uani 1 1 d .
H37 H 0.0286 0.6835 0.5087 0.088 Uiso 1 1 calc R
C38 C 0.1252(9) 0.7731(13) 0.373(3) 0.115(9) Uani 1 1 d .
H38A H 0.1464 0.7319 0.3524 0.172 Uiso 1 1 calc R
H38B H 0.1462 0.8056 0.4348 0.172 Uiso 1 1 calc R
H38C H 0.1150 0.7950 0.2752 0.172 Uiso 1 1 calc R
C39 C 0.0504(11) 0.8118(10) 0.522(3) 0.114(8) Uani 1 1 d U
H39A H 0.0236 0.7929 0.5901 0.170 Uiso 1 1 calc R
H39B H 0.0331 0.8394 0.4416 0.170 Uiso 1 1 calc R
H39C H 0.0750 0.8409 0.5815 0.170 Uiso 1 1 calc R
C40 C 0.5672(9) 0.310(3) 1.055(5) 0.21(2) Uani 1 1 d .
H40 H 0.5625 0.2745 1.1292 0.249 Uiso 1 1 calc R
C41 C 0.5250(9) 0.3758(12) 0.878(2) 0.095(7) Uani 1 1 d .
H41A H 0.5612 0.3927 0.8641 0.142 Uiso 1 1 calc R
H41B H 0.5035 0.4121 0.9242 0.142 Uiso 1 1 calc R
H41C H 0.5096 0.3631 0.7777 0.142 Uiso 1 1 calc R
C42 C 0.4752(8) 0.2830(12) 0.989(3) 0.104(8) Uani 1 1 d .
H42A H 0.4753 0.2396 0.9319 0.156 Uiso 1 1 calc R
H42B H 0.4477 0.3135 0.9466 0.156 Uiso 1 1 calc R
H42C H 0.4679 0.2737 1.0973 0.156 Uiso 1 1 calc R
C43 C 0.9140(14) 0.7586(12) 0.716(6) 0.19(2) Uani 1 1 d .
H43A H 0.9210 0.7747 0.8212 0.290 Uiso 1 1 calc R
H43B H 0.8803 0.7335 0.7121 0.290 Uiso 1 1 calc R
H43C H 0.9121 0.7982 0.6467 0.290 Uiso 1 1 calc R
H2A H 0.297(3) 0.235(4) -0.218(12) 0.000(19) Uiso 1 1 d .
H4A H 0.321(4) -0.210(5) 0.333(10) 0.00(2) Uiso 1 1 d .
H6A H -0.057(7) 0.038(9) 0.18(2) 0.07(5) Uiso 1 1 d .

loop_
_atom_site_aniso_label
_atom_site_aniso_U_11
_atom_site_aniso_U_22
_atom_site_aniso_U_33
_atom_site_aniso_U_23
_atom_site_aniso_U_13
_atom_site_aniso_U_12
Cu1 0.0287(7) 0.0256(7) 0.0556(9) 0.0152(6) 0.0128(6) 0.0037(5)
I1 0.0346(4) 0.0334(4) 0.0574(5) 0.0016(3) 0.0147(4) -0.0003(3)
O1 0.039(4) 0.023(3) 0.023(4) 0.002(3) 0.007(3) 0.000(3)
O2 0.062(6) 0.028(4) 0.087(8) 0.002(4) -0.021(6) 0.002(4)
O3 0.028(4) 0.038(5) 0.116(9) 0.015(5) 0.003(5) -0.003(4)
O4 0.065(7) 0.057(7) 0.133(11) -0.035(7) 0.006(7) -0.003(6)
O5 0.035(5) 0.067(7) 0.118(10) -0.004(7) -0.016(6) -0.014(5)
O6 0.17(2) 0.13(2) 0.39(5) 0.08(3) 0.10(3) 0.048(19)
N1 0.021(4) 0.020(4) 0.058(6) 0.014(4) 0.009(4) 0.001(3)
N2 0.035(5) 0.024(4) 0.018(5) 0.000(3) 0.009(3) -0.009(4)
N3 0.028(4) 0.029(5) 0.031(5) 0.007(3) 0.004(4) 0.000(3)
N4 0.025(5) 0.031(5) 0.053(6) 0.011(4) 0.001(5) 0.004(4)
N5 0.040(5) 0.033(5) 0.045(6) 0.013(4) 0.018(5) 0.012(4)
N6 0.012(4) 0.033(5) 0.067(7) 0.001(5) -0.004(4) -0.001(3)
N7 0.030(5) 0.042(6) 0.066(7) -0.005(5) 0.010(5) -0.009(4)
N8 0.088(10) 0.042(7) 0.103(11) -0.008(7) 0.000(9) -0.007(7)
N9 0.036(6) 0.069(8) 0.093(10) -0.008(7) -0.011(6) 0.005(6)
C1 0.024(5) 0.024(5) 0.042(6) 0.009(4) 0.004(4) -0.006(4)
C2 0.033(6) 0.022(5) 0.041(6) 0.001(4) 0.009(5) 0.001(4)
C3 0.035(6) 0.030(5) 0.035(6) -0.003(4) 0.014(5) -0.004(4)
C4 0.027(5) 0.024(5) 0.029(5) 0.006(4) 0.003(4) -0.006(4)
C5 0.029(5) 0.019(5) 0.041(6) 0.005(4) 0.006(4) -0.004(4)
C6 0.025(5) 0.027(5) 0.042(6) 0.006(4) 0.010(4) -0.001(4)
C7 0.022(5) 0.013(4) 0.033(6) 0.009(4) 0.001(4) -0.001(3)
C8 0.024(5) 0.025(5) 0.025(5) 0.006(4) 0.001(4) -0.003(4)
C9 0.034(5) 0.030(5) 0.032(6) 0.000(4) 0.003(5) -0.010(4)
C10 0.031(5) 0.035(6) 0.030(5) 0.005(4) 0.011(4) -0.007(4)
C11 0.040(6) 0.015(5) 0.062(8) 0.002(5) 0.016(6) -0.006(4)
C12 0.044(6) 0.018(5) 0.046(7) 0.004(4) 0.019(5) 0.003(4)
C13 0.022(5) 0.027(5) 0.034(6) 0.006(4) 0.002(4) -0.001(4)
C14 0.026(5) 0.027(6) 0.059(7) 0.009(5) -0.004(5) 0.003(4)
C15 0.033(6) 0.021(5) 0.049(7) 0.003(4) -0.008(5) 0.000(4)
C16 0.027(5) 0.026(5) 0.038(6) 0.008(4) 0.002(4) 0.004(4)
C17 0.029(5) 0.031(6) 0.050(7) 0.002(5) -0.008(5) 0.005(4)
C18 0.031(6) 0.028(6) 0.054(7) 0.001(5) 0.001(5) -0.001(4)
C19 0.027(5) 0.032(6) 0.046(7) 0.006(5) -0.006(5) 0.003(4)
C20 0.032(5) 0.026(5) 0.049(7) 0.009(5) 0.009(5) 0.003(4)
C21 0.029(6) 0.023(5) 0.066(8) 0.001(5) 0.000(5) 0.003(4)
C22 0.034(6) 0.024(5) 0.050(7) 0.000(5) 0.005(5) -0.003(4)
C23 0.049(7) 0.041(7) 0.041(7) 0.006(5) 0.007(5) 0.013(6)
C24 0.050(7) 0.035(6) 0.043(7) 0.010(5) 0.004(6) 0.018(5)
C25 0.022(5) 0.024(5) 0.046(7) -0.001(4) 0.002(4) -0.001(4)
C26 0.025(5) 0.028(5) 0.048(7) 0.009(5) 0.004(5) -0.001(4)
C27 0.024(5) 0.028(5) 0.055(7) 0.010(5) -0.003(5) 0.002(4)
C28 0.021(5) 0.032(5) 0.054(7) 0.001(5) 0.011(5) -0.004(4)
C29 0.017(5) 0.041(6) 0.048(7) 0.008(5) 0.000(5) -0.005(4)
C30 0.033(6) 0.033(6) 0.051(7) 0.011(5) 0.003(5) -0.001(5)
C31 0.027(6) 0.033(6) 0.064(8) 0.005(6) 0.003(5) 0.002(5)
C32 0.032(6) 0.037(6) 0.042(6) -0.004(5) 0.003(5) -0.002(5)
C33 0.033(6) 0.042(7) 0.067(8) 0.006(6) -0.001(6) -0.007(5)
C34 0.029(6) 0.034(6) 0.074(9) 0.003(6) -0.004(6) 0.001(5)
C35 0.041(7) 0.037(7) 0.075(10) 0.001(6) 0.015(7) -0.012(5)
C36 0.036(7) 0.031(6) 0.090(11) -0.002(6) 0.001(7) -0.007(5)
C37 0.071(10) 0.045(9) 0.106(14) -0.006(9) 0.007(10) -0.003(8)
C38 0.089(15) 0.108(18) 0.15(2) 0.014(16) -0.019(15) -0.051(14)
C39 0.140(16) 0.052(10) 0.149(16) -0.033(11) -0.005(14) 0.008(10)
C40 0.052(13) 0.32(5) 0.25(4) -0.20(4) -0.030(19) 0.05(2)
C41 0.094(14) 0.119(17) 0.071(12) 0.048(12) 0.006(10) 0.010(13)
C42 0.060(11) 0.091(15) 0.16(2) -0.016(15) -0.025(13) -0.017(10)
C43 0.19(3) 0.048(12) 0.34(6) -0.02(2) 0.13(4) 0.028(17)

loop_
_atom_type_symbol
_atom_type_description
_atom_type_scat_dispersion_real
_atom_type_scat_dispersion_imag
_atom_type_scat_source
C C 0.0033 0.0016 'International Tables Vol C Tables 4.2.6.8 and 6.1.1.4'
H H 0.0000 0.0000 'International Tables Vol C Tables 4.2.6.8 and 6.1.1.4'
N N 0.0061 0.0033 'International Tables Vol C Tables 4.2.6.8 and 6.1.1.4'
O O 0.0106 0.0060 'International Tables Vol C Tables 4.2.6.8 and 6.1.1.4'
Cu Cu 0.3201 1.2651 'International Tables Vol C Tables 4.2.6.8 and 6.1.1.4'
I I -0.4742 1.8119 'International Tables Vol C Tables 4.2.6.8 and 6.1.1.4'

loop_
_geom_angle_atom_site_label_1
_geom_angle_atom_site_label_2
_geom_angle_atom_site_label_3
_geom_angle
_geom_angle_site_symmetry_1
_geom_angle_site_symmetry_3
N5 Cu1 N3 104.7(4) 1_564 .
N5 Cu1 I1 108.5(3) 1_564 3_664
N3 Cu1 I1 109.2(3) . 3_664
N5 Cu1 I1 106.3(3) 1_564 .
N3 Cu1 I1 108.2(3) . .
I1 Cu1 I1 118.99(6) 3_664 .
N5 Cu1 Cu1 126.1(3) 1_564 3_664
N3 Cu1 Cu1 129.1(3) . 3_664
I1 Cu1 Cu1 59.60(6) 3_664 3_664
I1 Cu1 Cu1 59.38(6) . 3_664
Cu1 I1 Cu1 61.01(6) 3_664 .
C43 O6 H6B 109.5 . .
C1 N1 C13 119.5(8) . .
C1 N1 C25 122.1(8) . .
C13 N1 C25 118.4(8) . .
C7 N2 C4 125.7(9) . .
C7 N2 H2A 121(6) . .
C4 N2 H2A 113(6) . .
C10 N3 C11 117.6(9) . .
C10 N3 Cu1 119.5(7) . .
C11 N3 Cu1 122.6(7) . .
C19 N4 C16 129.1(11) . .
C19 N4 H4A 120(6) . .
C16 N4 H4A 110(6) . .
C23 N5 C22 117.2(10) . .
C23 N5 Cu1 119.3(9) . 1_546
C22 N5 Cu1 123.4(8) . 1_546
C31 N6 C28 124.5(10) . .
C31 N6 H6A 105(10) . .
C28 N6 H6A 118(10) . .
C35 N7 C34 115.7(11) . .
C37 N8 C38 123.8(18) . .
C37 N8 C39 119.9(17) . .
C38 N8 C39 116.0(18) . .
C40 N9 C42 131(3) . .
C40 N9 C41 114(3) . .
C42 N9 C41 113.0(16) . .
C6 C1 C2 118.0(9) . .
C6 C1 N1 122.3(9) . .
C2 C1 N1 119.7(9) . .
C3 C2 C1 121.0(9) . .
C3 C2 H2 119.5 . .
C1 C2 H2 119.5 . .
C4 C3 C2 120.0(9) . .
C4 C3 H3 120.0 . .
C2 C3 H3 120.0 . .
C3 C4 C5 120.2(9) . .
C3 C4 N2 117.6(9) . .
C5 C4 N2 122.1(9) . .
C6 C5 C4 119.7(9) . .
C6 C5 H5 120.2 . .
C4 C5 H5 120.2 . .
C5 C6 C1 121.1(10) . .
C5 C6 H6 119.4 . .
C1 C6 H6 119.4 . .
O1 C7 N2 124.5(9) . .
O1 C7 C8 121.2(9) . .
N2 C7 C8 114.2(9) . .
C9 C8 C12 117.9(9) . .
C9 C8 C7 124.6(9) . .
C12 C8 C7 117.4(9) . .
C8 C9 C10 120.4(10) . .
C8 C9 H9 119.8 . .
C10 C9 H9 119.8 . .
N3 C10 C9 122.3(10) . .
N3 C10 H10 118.9 . .
C9 C10 H10 118.9 . .
N3 C11 C12 122.6(10) . .
N3 C11 H11 118.7 . .
C12 C11 H11 118.7 . .
C8 C12 C11 119.1(10) . .
C8 C12 H12 120.4 . .
C11 C12 H12 120.4 . .
C18 C13 C14 120.1(10) . .
C18 C13 N1 118.9(10) . .
C14 C13 N1 120.9(9) . .
C13 C14 C15 119.8(11) . .
C13 C14 H14 120.1 . .
C15 C14 H14 120.1 . .
C16 C15 C14 120.4(10) . .
C16 C15 H15 119.8 . .
C14 C15 H15 119.8 . .
C15 C16 C17 119.3(9) . .
C15 C16 N4 123.9(10) . .
C17 C16 N4 116.7(10) . .
C18 C17 C16 120.0(11) . .
C18 C17 H17 120.0 . .
C16 C17 H17 120.0 . .
C13 C18 C17 120.3(11) . .
C13 C18 H18 119.9 . .
C17 C18 H18 119.9 . .
O2 C19 N4 123.8(10) . .
O2 C19 C20 121.1(10) . .
N4 C19 C20 115.0(10) . .
C24 C20 C21 118.3(11) . .
C24 C20 C19 123.6(10) . .
C21 C20 C19 118.1(11) . .
C22 C21 C20 118.5(12) . .
C22 C21 H21 120.7 . .
C20 C21 H21 120.7 . .
N5 C22 C21 123.6(11) . .
N5 C22 H22 118.2 . .
C21 C22 H22 118.2 . .
N5 C23 C24 122.7(13) . .
N5 C23 H23 118.7 . .
C24 C23 H23 118.7 . .
C20 C24 C23 119.6(12) . .
C20 C24 H24 120.2 . .
C23 C24 H24 120.2 . .
C30 C25 C26 119.8(10) . .
C30 C25 N1 119.1(10) . .
C26 C25 N1 121.0(10) . .
C25 C26 C27 119.4(10) . .
C25 C26 H26 120.3 . .
C27 C26 H26 120.3 . .
C28 C27 C26 120.0(10) . .
C28 C27 H27 120.0 . .
C26 C27 H27 120.0 . .
C29 C28 C27 120.1(10) . .
C29 C28 N6 121.9(10) . .
C27 C28 N6 118.0(11) . .
C28 C29 C30 119.6(11) . .
C28 C29 H29 120.2 . .
C30 C29 H29 120.2 . .
C25 C30 C29 121.1(11) . .
C25 C30 H30 119.5 . .
C29 C30 H30 119.5 . .
O3 C31 N6 122.8(10) . .
O3 C31 C32 119.6(11) . .
N6 C31 C32 117.6(10) . .
C36 C32 C33 117.7(11) . .
C36 C32 C31 117.9(11) . .
C33 C32 C31 124.4(11) . .
C34 C33 C32 118.6(12) . .
C34 C33 H33 120.7 . .
C32 C33 H33 120.7 . .
N7 C34 C33 125.0(12) . .
N7 C34 H34 117.5 . .
C33 C34 H34 117.5 . .
N7 C35 C36 124.2(12) . .
N7 C35 H35 117.9 . .
C36 C35 H35 117.9 . .
C32 C36 C35 118.8(12) . .
C32 C36 H36 120.6 . .
C35 C36 H36 120.6 . .
O4 C37 N8 125.3(18) . .
O4 C37 H37 117.4 . .
N8 C37 H37 117.4 . .
N8 C38 H38A 109.5 . .
N8 C38 H38B 109.5 . .
H38A C38 H38B 109.5 . .
N8 C38 H38C 109.5 . .
H38A C38 H38C 109.5 . .
H38B C38 H38C 109.5 . .
N8 C39 H39A 109.5 . .
N8 C39 H39B 109.5 . .
H39A C39 H39B 109.5 . .
N8 C39 H39C 109.5 . .
H39A C39 H39C 109.5 . .
H39B C39 H39C 109.5 . .
O5 C40 N9 142(6) . .
O5 C40 H40 109.2 . .
N9 C40 H40 109.2 . .
N9 C41 H41A 109.5 . .
N9 C41 H41B 109.5 . .
H41A C41 H41B 109.5 . .
N9 C41 H41C 109.5 . .
H41A C41 H41C 109.5 . .
H41B C41 H41C 109.5 . .
N9 C42 H42A 109.5 . .
N9 C42 H42B 109.5 . .
H42A C42 H42B 109.5 . .
N9 C42 H42C 109.5 . .
H42A C42 H42C 109.5 . .
H42B C42 H42C 109.5 . .
O6 C43 H43A 109.5 . .
O6 C43 H43B 109.5 . .
H43A C43 H43B 109.5 . .
O6 C43 H43C 109.5 . .
H43A C43 H43C 109.5 . .
H43B C43 H43C 109.5 . .

loop_
_geom_bond_atom_site_label_1
_geom_bond_atom_site_label_2
_geom_bond_distance
_geom_bond_site_symmetry_2
Cu1 N5 2.052(10) 1_564
Cu1 N3 2.058(8) .
Cu1 I1 2.6239(19) 3_664
Cu1 I1 2.6299(18) .
Cu1 Cu1 2.667(3) 3_664
I1 Cu1 2.6239(19) 3_664
O1 C7 1.207(12) .
O2 C19 1.209(15) .
O3 C31 1.222(15) .
O4 C37 1.19(2) .
O5 C40 1.13(3) .
O6 C43 1.31(3) .
O6 H6B 0.8400 .
N1 C1 1.410(12) .
N1 C13 1.421(13) .
N1 C25 1.424(13) .
N2 C7 1.348(13) .
N2 C4 1.436(12) .
N2 H2A 0.83(10) .
N3 C10 1.337(14) .
N3 C11 1.339(15) .
N4 C19 1.344(15) .
N4 C16 1.402(13) .
N4 H4A 0.84(10) .
N5 C23 1.324(16) .
N5 C22 1.334(17) .
N5 Cu1 2.052(10) 1_546
N6 C31 1.340(15) .
N6 C28 1.427(13) .
N6 H6A 0.93(18) .
N7 C35 1.313(17) .
N7 C34 1.320(16) .
N8 C37 1.34(2) .
N8 C38 1.39(3) .
N8 C39 1.48(3) .
N9 C40 1.23(3) .
N9 C42 1.44(2) .
N9 C41 1.45(2) .
C1 C6 1.385(15) .
C1 C2 1.390(15) .
C2 C3 1.376(15) .
C2 H2 0.9500 .
C3 C4 1.360(15) .
C3 H3 0.9500 .
C4 C5 1.386(15) .
C5 C6 1.368(14) .
C5 H5 0.9500 .
C6 H6 0.9500 .
C7 C8 1.507(12) .
C8 C9 1.363(15) .
C8 C12 1.380(15) .
C9 C10 1.380(14) .
C9 H9 0.9500 .
C10 H10 0.9500 .
C11 C12 1.390(15) .
C11 H11 0.9500 .
C12 H12 0.9500 .
C13 C18 1.371(16) .
C13 C14 1.382(16) .
C14 C15 1.382(15) .
C14 H14 0.9500 .
C15 C16 1.378(16) .
C15 H15 0.9500 .
C16 C17 1.393(16) .
C17 C18 1.376(16) .
C17 H17 0.9500 .
C18 H18 0.9500 .
C19 C20 1.515(15) .
C20 C24 1.360(18) .
C20 C21 1.380(16) .
C21 C22 1.368(17) .
C21 H21 0.9500 .
C22 H22 0.9500 .
C23 C24 1.381(17) .
C23 H23 0.9500 .
C24 H24 0.9500 .
C25 C30 1.370(16) .
C25 C26 1.378(16) .
C26 C27 1.403(16) .
C26 H26 0.9500 .
C27 C28 1.376(16) .
C27 H27 0.9500 .
C28 C29 1.374(17) .
C29 C30 1.382(16) .
C29 H29 0.9500 .
C30 H30 0.9500 .
C31 C32 1.496(15) .
C32 C36 1.357(18) .
C32 C33 1.387(18) .
C33 C34 1.372(17) .
C33 H33 0.9500 .
C34 H34 0.9500 .
C35 C36 1.402(19) .
C35 H35 0.9500 .
C36 H36 0.9500 .
C37 H37 0.9500 .
C38 H38A 0.9800 .
C38 H38B 0.9800 .
C38 H38C 0.9800 .
C39 H39A 0.9800 .
C39 H39B 0.9800 .
C39 H39C 0.9800 .
C40 H40 0.9500 .
C41 H41A 0.9800 .
C41 H41B 0.9800 .
C41 H41C 0.9800 .
C42 H42A 0.9800 .
C42 H42B 0.9800 .
C42 H42C 0.9800 .
C43 H43A 0.9800 .
C43 H43B 0.9800 .
C43 H43C 0.9800 .

loop_
_geom_hbond_atom_site_label_D
_geom_hbond_atom_site_label_H
_geom_hbond_atom_site_label_A
_geom_hbond_distance_DH
_geom_hbond_distance_HA
_geom_hbond_distance_DA
_geom_hbond_angle_DHA
_geom_hbond_site_symmetry_A
N6 H6A O4 0.93(18) 2.17(18) 2.924(15) 137(15) 2_545
N4 H4A O5 0.84(10) 2.12(11) 2.948(16) 170(9) 2_646
N2 H2A O1 0.83(10) 2.03(10) 2.824(11) 161(8) 4_565
O6 H6B O3 0.84 1.94 2.74(3) 159.7 4_666
